data_2239536
loop_
_publ_author_name
'Chicha, Hakima'
'Rakib, El Mostapha'
'Bouissane, Latifa'
'Saadi, Mohamed'
'El Ammari, Lahcen'

_publ_section_title
;
 <i>N</i>-(1-Allyl-3-chloro-4-ethoxy-1<i>H</i>-indazol-5-yl)-4-methylbenzenesulfonamide
;
_journal_coeditor_code BT6978
_journal_issue 6
_journal_name_full 'Acta Crystallographica Section E'
_journal_page_first o653
_journal_paper_doi 10.1107/S1600536814010253
_journal_volume 70
_journal_year 2014
_chemical_formula_iupac 'C19 H20 Cl N3 O3 S'
_chemical_formula_moiety 'C19 H20 Cl N3 O3 S'
_chemical_formula_sum 'C19 H20 Cl N3 O3 S'
_chemical_formula_weight 405.89
_chemical_melting_point 373
_chemical_name_systematic <i>N</i>-(1-Allyl-3-chloro-4-ethoxy-1<i>H</i>-indazol-5-yl)-4-methylbenzenesulfonamide
_space_group_IT_number 2
_symmetry_cell_setting triclinic
_symmetry_space_group_name_Hall '-P 1'
_symmetry_space_group_name_H-M 'P -1'
_atom_sites_solution_hydrogens geom
_atom_sites_solution_primary direct
_atom_sites_solution_secondary difmap
_audit_creation_method SHELXL-97
_cell_angle_alpha 71.5610(10)
_cell_angle_beta 69.6010(10)
_cell_angle_gamma 83.0390(10)
_cell_formula_units_Z 2
_cell_length_a 10.0345(2)
_cell_length_b 10.5208(2)
_cell_length_c 10.7237(2)
_cell_measurement_reflns_used 4792
_cell_measurement_temperature 296(2)
_cell_measurement_theta_max 27.88
_cell_measurement_theta_min 2.48
_cell_volume 1006.56(3)
_computing_cell_refinement 'SAINT (Bruker, 2009)'
_computing_data_collection 'APEX2 (Bruker, 2009)'
_computing_data_reduction 'SAINT (Bruker, 2009)'
_computing_molecular_graphics 'ORTEP-3 for Windows (Farrugia, 2012)'
_computing_publication_material 'PLATON (Spek, 2009) and publCIF (Westrip, 2010)'
_computing_structure_refinement 'SHELXL97 (Sheldrick, 2008)'
_computing_structure_solution 'SHELXS97 (Sheldrick, 2008)'
_diffrn_ambient_temperature 296(2)
_diffrn_measured_fraction_theta_full 0.999
_diffrn_measured_fraction_theta_max 0.999
_diffrn_measurement_device_type 'Bruker X8 APEX'
_diffrn_measurement_method '\f and \w scans'
_diffrn_radiation_monochromator graphite
_diffrn_radiation_source 'fine-focus sealed tube'
_diffrn_radiation_type MoK\a
_diffrn_radiation_wavelength 0.71073
_diffrn_reflns_av_R_equivalents 0.0274
_diffrn_reflns_av_sigmaI/netI 0.0203
_diffrn_reflns_limit_h_max 13
_diffrn_reflns_limit_h_min -13
_diffrn_reflns_limit_k_max 13
_diffrn_reflns_limit_k_min -13
_diffrn_reflns_limit_l_max 13
_diffrn_reflns_limit_l_min -14
_diffrn_reflns_number 21411
_diffrn_reflns_theta_full 27.88
_diffrn_reflns_theta_max 27.88
_diffrn_reflns_theta_min 2.48
_exptl_absorpt_coefficient_mu 0.317
_exptl_absorpt_correction_T_max 0.7466
_exptl_absorpt_correction_T_min 0.6934
_exptl_absorpt_correction_type multi-scan
_exptl_absorpt_process_details '(SADABS; Bruker, 2009)'
_exptl_crystal_colour colourless
_exptl_crystal_density_diffrn 1.339
_exptl_crystal_density_method 'not measured'
_exptl_crystal_description Block
_exptl_crystal_F_000 424
_exptl_crystal_size_max 0.42
_exptl_crystal_size_mid 0.35
_exptl_crystal_size_min 0.30
_refine_diff_density_max 0.418
_refine_diff_density_min -0.349
_refine_ls_extinction_method none
_refine_ls_goodness_of_fit_ref 1.036
_refine_ls_hydrogen_treatment constr
_refine_ls_matrix_type full
_refine_ls_number_parameters 263
_refine_ls_number_reflns 4792
_refine_ls_number_restraints 0
_refine_ls_restrained_S_all 1.036
_refine_ls_R_factor_all 0.0499
_refine_ls_R_factor_gt 0.0407
_refine_ls_shift/su_max 0.001
_refine_ls_shift/su_mean 0.000
_refine_ls_structure_factor_coef Fsqd
_refine_ls_weighting_details 'calc w=1/[\s^2^(Fo^2^)+(0.0687P)^2^+0.2408P] where P=(Fo^2^+2Fc^2^)/3'
_refine_ls_weighting_scheme calc
_refine_ls_wR_factor_gt 0.1185
_refine_ls_wR_factor_ref 0.1264
_reflns_number_gt 3967
_reflns_number_total 4792
_reflns_threshold_expression I>2sigma(I)
_cod_data_source_file bt6978sup1.cif
_cod_data_source_block I
_cod_database_code 2239536
_cod_database_fobs_code 2239536

loop_
_symmetry_equiv_pos_as_xyz
'x, y, z'
'-x, -y, -z'

loop_
_atom_site_type_symbol
_atom_site_label
_atom_site_fract_x
_atom_site_fract_y
_atom_site_fract_z
_atom_site_U_iso_or_equiv
_atom_site_adp_type
_atom_site_calc_flag
_atom_site_refinement_flags
_atom_site_occupancy
_atom_site_symmetry_multiplicity
_atom_site_disorder_assembly
_atom_site_disorder_group
C C1 0.8128(2) 0.5118(2) 0.42585(19) 0.0628(5) Uani d . 1 1 A .
C C2 0.69725(19) 0.46383(17) 0.55054(17) 0.0484(4) Uani d . 1 1 . .
C C3 0.6105(2) 0.57806(17) 0.55830(18) 0.0526(4) Uani d . 1 1 . .
C C4 0.4795(2) 0.57522(17) 0.6626(2) 0.0544(4) Uani d . 1 1 . .
H H4 0.4230 0.6519 0.6653 0.065 Uiso calc R 1 1 . .
C C5 0.43792(18) 0.45479(17) 0.76086(18) 0.0481(4) Uani d . 1 1 . .
H H5 0.3495 0.4488 0.8299 0.058 Uiso calc R 1 1 . .
C C6 0.52561(16) 0.33930(15) 0.76030(16) 0.0393(3) Uani d . 1 1 . .
C C7 0.65446(17) 0.34152(16) 0.65574(16) 0.0415(3) Uani d . 1 1 . .
C C8 0.8599(2) 0.2160(2) 0.6873(2) 0.0608(5) Uani d . 1 1 . .
H H8A 0.8369 0.2187 0.7821 0.073 Uiso calc R 1 1 . .
H H8B 0.9213 0.2907 0.6252 0.073 Uiso calc R 1 1 . .
C C9 0.9321(3) 0.0880(3) 0.6722(4) 0.0976(9) Uani d . 1 1 . .
H H9A 0.9546 0.0866 0.5780 0.146 Uiso calc R 1 1 . .
H H9B 0.8705 0.0149 0.7343 0.146 Uiso calc R 1 1 . .
H H9C 1.0181 0.0796 0.6945 0.146 Uiso calc R 1 1 . .
C C10 0.62203(17) 0.22040(15) 1.03861(15) 0.0404(3) Uani d . 1 1 . .
C C11 0.7030(2) 0.10747(17) 1.0730(2) 0.0542(4) Uani d . 1 1 . .
H H11 0.6664 0.0226 1.0973 0.065 Uiso calc R 1 1 . .
C C12 0.8389(2) 0.1218(2) 1.0708(2) 0.0618(5) Uani d . 1 1 . .
H H12 0.8932 0.0457 1.0949 0.074 Uiso calc R 1 1 . .
C C13 0.8960(2) 0.2475(2) 1.0333(2) 0.0570(4) Uani d . 1 1 . .
C C14 0.8130(2) 0.35895(19) 0.9984(2) 0.0586(5) Uani d . 1 1 . .
H H14 0.8502 0.4438 0.9724 0.070 Uiso calc R 1 1 . .
C C15 0.67618(19) 0.34768(16) 1.00100(19) 0.0510(4) Uani d . 1 1 . .
H H15 0.6214 0.4237 0.9781 0.061 Uiso calc R 1 1 . .
C C16 1.0466(2) 0.2623(3) 1.0261(3) 0.0839(7) Uani d . 1 1 . .
H H16A 1.0877 0.1752 1.0543 0.126 Uiso calc R 1 1 . .
H H16B 1.0460 0.3125 1.0870 0.126 Uiso calc R 1 1 . .
H H16C 1.1017 0.3086 0.9323 0.126 Uiso calc R 1 1 . .
C C17 0.6318(3) 0.8191(2) 0.4084(3) 0.0869(8) Uani d . 1 1 . .
H H17A 0.5322 0.8251 0.4162 0.104 Uiso calc PR 0.376(8) 1 A 1
H H17B 0.6870 0.8653 0.3133 0.104 Uiso calc PR 0.376(8) 1 A 1
H H17C 0.6737 0.8565 0.3084 0.104 Uiso calc PR 0.624(8) 1 A 2
H H17D 0.5295 0.8209 0.4297 0.104 Uiso calc PR 0.624(8) 1 A 2
C C18A 0.657(2) 0.8881(16) 0.5179(15) 0.082(4) Uani d P 0.376(8) 1 A 1
H H18A 0.6423 0.8383 0.6103 0.099 Uiso calc PR 0.376(8) 1 A 1
C C19A 0.6994(8) 1.0147(9) 0.4734(11) 0.105(4) Uani d P 0.376(8) 1 A 1
H H19A 0.7144 1.0645 0.3810 0.126 Uiso calc PR 0.376(8) 1 A 1
H H19B 0.7136 1.0533 0.5346 0.126 Uiso calc PR 0.376(8) 1 A 1
C C18B 0.6631(11) 0.9034(11) 0.4701(8) 0.076(2) Uani d P 0.624(8) 1 A 2
H H18B 0.6512 0.9951 0.4335 0.091 Uiso calc PR 0.624(8) 1 A 2
C C19B 0.7085(7) 0.8617(7) 0.5769(6) 0.109(2) Uani d P 0.624(8) 1 A 2
H H19C 0.7214 0.7705 0.6156 0.131 Uiso calc PR 0.624(8) 1 A 2
H H19D 0.7279 0.9232 0.6141 0.131 Uiso calc PR 0.624(8) 1 A 2
N N1 0.8009(2) 0.6396(2) 0.36458(18) 0.0738(5) Uani d . 1 1 . .
N N2 0.6767(2) 0.68077(16) 0.44501(18) 0.0663(5) Uani d . 1 1 A .
N N3 0.47799(13) 0.21562(12) 0.86652(13) 0.0403(3) Uani d . 1 1 . .
H H3N 0.5266 0.1437 0.8473 0.048 Uiso d R 1 1 . .
O O1 0.73089(12) 0.22498(12) 0.65275(13) 0.0491(3) Uani d . 1 1 . .
O O2 0.36643(13) 0.31502(12) 1.06165(13) 0.0531(3) Uani d . 1 1 . .
O O3 0.40499(13) 0.07043(11) 1.10772(12) 0.0510(3) Uani d . 1 1 . .
S S1 0.45343(4) 0.20409(3) 1.03010(4) 0.04001(12) Uani d . 1 1 . .
Cl Cl1 0.95478(8) 0.42370(8) 0.34929(7) 0.1012(3) Uani d . 1 1 . .

loop_
_atom_site_aniso_label
_atom_site_aniso_U_11
_atom_site_aniso_U_22
_atom_site_aniso_U_33
_atom_site_aniso_U_12
_atom_site_aniso_U_13
_atom_site_aniso_U_23
C1 0.0652(12) 0.0749(13) 0.0401(9) -0.0231(10) -0.0109(8) -0.0048(8)
C2 0.0515(9) 0.0554(9) 0.0379(8) -0.0137(7) -0.0157(7) -0.0071(7)
C3 0.0673(11) 0.0476(9) 0.0439(9) -0.0139(8) -0.0265(8) -0.0008(7)
C4 0.0632(11) 0.0446(9) 0.0567(10) 0.0020(8) -0.0281(9) -0.0083(7)
C5 0.0456(8) 0.0487(9) 0.0488(9) -0.0008(7) -0.0168(7) -0.0110(7)
C6 0.0407(7) 0.0400(7) 0.0384(7) -0.0078(6) -0.0157(6) -0.0073(6)
C7 0.0425(8) 0.0457(8) 0.0391(8) -0.0063(6) -0.0154(6) -0.0119(6)
C8 0.0471(9) 0.0792(13) 0.0574(11) 0.0035(9) -0.0184(8) -0.0219(10)
C9 0.0637(14) 0.0928(19) 0.130(3) 0.0210(13) -0.0312(15) -0.0325(17)
C10 0.0447(8) 0.0391(7) 0.0360(7) -0.0108(6) -0.0111(6) -0.0079(6)
C11 0.0628(11) 0.0399(8) 0.0589(10) -0.0141(7) -0.0297(9) 0.0024(7)
C12 0.0617(11) 0.0572(10) 0.0675(12) -0.0071(9) -0.0349(10) -0.0020(9)
C13 0.0535(10) 0.0704(12) 0.0509(10) -0.0184(9) -0.0165(8) -0.0172(9)
C14 0.0591(10) 0.0522(10) 0.0657(12) -0.0222(8) -0.0117(9) -0.0211(8)
C15 0.0527(9) 0.0395(8) 0.0596(10) -0.0088(7) -0.0118(8) -0.0176(7)
C16 0.0610(13) 0.1033(18) 0.0955(18) -0.0223(12) -0.0326(13) -0.0248(15)
C17 0.120(2) 0.0525(11) 0.0877(17) -0.0236(12) -0.0575(16) 0.0148(11)
C18A 0.134(10) 0.060(6) 0.078(9) -0.010(5) -0.065(9) -0.018(6)
C19A 0.084(5) 0.107(7) 0.159(9) 0.003(4) -0.044(5) -0.083(6)
C18B 0.081(3) 0.071(3) 0.067(4) -0.021(2) -0.022(3) -0.004(3)
C19B 0.121(4) 0.136(5) 0.081(4) -0.061(4) -0.011(3) -0.048(3)
N1 0.0861(13) 0.0787(12) 0.0463(9) -0.0342(10) -0.0185(9) 0.0039(8)
N2 0.0899(13) 0.0540(9) 0.0496(9) -0.0224(8) -0.0283(9) 0.0058(7)
N3 0.0415(7) 0.0359(6) 0.0420(7) -0.0079(5) -0.0112(5) -0.0095(5)
O1 0.0445(6) 0.0508(6) 0.0524(7) -0.0024(5) -0.0131(5) -0.0185(5)
O2 0.0518(7) 0.0486(6) 0.0524(7) -0.0007(5) -0.0070(5) -0.0173(5)
O3 0.0513(7) 0.0411(6) 0.0489(7) -0.0169(5) -0.0053(5) -0.0039(5)
S1 0.0401(2) 0.0354(2) 0.0385(2) -0.00946(14) -0.00577(15) -0.00744(14)
Cl1 0.0849(4) 0.1221(6) 0.0606(4) -0.0129(4) 0.0153(3) -0.0182(4)

loop_
_atom_type_symbol
_atom_type_description
_atom_type_scat_dispersion_real
_atom_type_scat_dispersion_imag
_atom_type_scat_source
C C 0.0033 0.0016 'International Tables Vol C Tables 4.2.6.8 and 6.1.1.4'
H H 0.0000 0.0000 'International Tables Vol C Tables 4.2.6.8 and 6.1.1.4'
N N 0.0061 0.0033 'International Tables Vol C Tables 4.2.6.8 and 6.1.1.4'
O O 0.0106 0.0060 'International Tables Vol C Tables 4.2.6.8 and 6.1.1.4'
S S 0.1246 0.1234 'International Tables Vol C Tables 4.2.6.8 and 6.1.1.4'
Cl Cl 0.1484 0.1585 'International Tables Vol C Tables 4.2.6.8 and 6.1.1.4'

loop_
_geom_angle_atom_site_label_1
_geom_angle_atom_site_label_2
_geom_angle_atom_site_label_3
_geom_angle
N1 C1 C2 112.7(2)
N1 C1 Cl1 118.98(16)
C2 C1 Cl1 128.32(17)
C3 C2 C7 119.20(16)
C3 C2 C1 103.15(16)
C7 C2 C1 137.65(18)
N2 C3 C4 130.22(18)
N2 C3 C2 106.89(17)
C4 C3 C2 122.81(15)
C5 C4 C3 117.00(16)
C5 C4 H4 121.5
C3 C4 H4 121.5
C4 C5 C6 121.71(16)
C4 C5 H5 119.1
C6 C5 H5 119.1
C7 C6 C5 121.27(14)
C7 C6 N3 119.03(14)
C5 C6 N3 119.65(14)
O1 C7 C6 119.44(14)
O1 C7 C2 122.54(14)
C6 C7 C2 117.89(15)
O1 C8 C9 107.74(18)
O1 C8 H8A 110.2
C9 C8 H8A 110.2
O1 C8 H8B 110.2
C9 C8 H8B 110.2
H8A C8 H8B 108.5
C8 C9 H9A 109.5
C8 C9 H9B 109.5
H9A C9 H9B 109.5
C8 C9 H9C 109.5
H9A C9 H9C 109.5
H9B C9 H9C 109.5
C11 C10 C15 120.75(15)
C11 C10 S1 119.82(11)
C15 C10 S1 119.27(13)
C10 C11 C12 119.32(15)
C10 C11 H11 120.3
C12 C11 H11 120.3
C11 C12 C13 121.25(18)
C11 C12 H12 119.4
C13 C12 H12 119.4
C14 C13 C12 118.22(17)
C14 C13 C16 120.82(18)
C12 C13 C16 120.9(2)
C15 C14 C13 121.79(16)
C15 C14 H14 119.1
C13 C14 H14 119.1
C14 C15 C10 118.65(16)
C14 C15 H15 120.7
C10 C15 H15 120.7
C13 C16 H16A 109.5
C13 C16 H16B 109.5
H16A C16 H16B 109.5
C13 C16 H16C 109.5
H16A C16 H16C 109.5
H16B C16 H16C 109.5
C18B C17 N2 118.3(5)
C18B C17 C18A 14.3(7)
N2 C17 C18A 107.4(6)
C18B C17 H17A 111.6
N2 C17 H17A 110.2
C18A C17 H17A 110.2
C18B C17 H17B 96.9
N2 C17 H17B 110.2
C18A C17 H17B 110.2
H17A C17 H17B 108.5
C18B C17 H17C 107.7
N2 C17 H17C 107.7
C18A C17 H17C 121.4
H17A C17 H17C 99.4
H17B C17 H17C 11.9
C18B C17 H17D 107.7
N2 C17 H17D 107.7
C18A C17 H17D 104.8
H17A C17 H17D 7.7
H17B C17 H17D 116.0
H17C C17 H17D 107.1
C19A C18A C17 120.0(9)
C19A C18A H18A 120.0
C17 C18A H18A 120.0
C18A C19A H19A 120.0
C18A C19A H19B 120.0
H19A C19A H19B 120.0
C19B C18B C17 123.8(9)
C19B C18B H18B 118.1
C17 C18B H18B 118.1
C18B C19B H19C 120.0
C18B C19B H19D 120.0
H19C C19B H19D 120.0
C1 N1 N2 105.77(17)
N1 N2 C3 111.52(17)
N1 N2 C17 120.35(19)
C3 N2 C17 128.1(2)
C6 N3 S1 119.49(10)
C6 N3 H3N 114.3
S1 N3 H3N 108.7
C7 O1 C8 114.94(13)
O2 S1 O3 119.60(7)
O2 S1 N3 107.72(7)
O3 S1 N3 105.18(7)
O2 S1 C10 108.63(7)
O3 S1 C10 108.69(7)
N3 S1 C10 106.23(7)

loop_
_geom_bond_atom_site_label_1
_geom_bond_atom_site_label_2
_geom_bond_distance
C1 N1 1.308(3)
C1 C2 1.422(3)
C1 Cl1 1.705(2)
C2 C3 1.403(3)
C2 C7 1.411(2)
C3 N2 1.366(2)
C3 C4 1.394(3)
C4 C5 1.366(2)
C4 H4 0.9300
C5 C6 1.412(2)
C5 H5 0.9300
C6 C7 1.382(2)
C6 N3 1.4327(18)
C7 O1 1.3683(19)
C8 O1 1.450(2)
C8 C9 1.478(3)
C8 H8A 0.9700
C8 H8B 0.9700
C9 H9A 0.9600
C9 H9B 0.9600
C9 H9C 0.9600
C10 C11 1.380(2)
C10 C15 1.390(2)
C10 S1 1.7572(16)
C11 C12 1.382(3)
C11 H11 0.9300
C12 C13 1.388(3)
C12 H12 0.9300
C13 C14 1.383(3)
C13 C16 1.510(3)
C14 C15 1.382(3)
C14 H14 0.9300
C15 H15 0.9300
C16 H16A 0.9600
C16 H16B 0.9600
C16 H16C 0.9600
C17 C18B 1.380(11)
C17 N2 1.442(3)
C17 C18A 1.663(15)
C17 H17A 0.9700
C17 H17B 0.9700
C17 H17C 0.9700
C17 H17D 0.9700
C18A C19A 1.331(19)
C18A H18A 0.9300
C19A H19A 0.9300
C19A H19B 0.9300
C18B C19B 1.307(10)
C18B H18B 0.9300
C19B H19C 0.9300
C19B H19D 0.9300
N1 N2 1.357(3)
N3 S1 1.6504(13)
N3 H3N 0.8896
O2 S1 1.4267(12)
O3 S1 1.4317(11)

loop_
_geom_hbond_atom_site_label_D
_geom_hbond_atom_site_label_H
_geom_hbond_atom_site_label_A
_geom_hbond_site_symmetry_A
_geom_hbond_distance_DH
_geom_hbond_distance_HA
_geom_hbond_distance_DA
_geom_hbond_angle_DHA
N3 H3N O3 2_657 0.89 2.22 3.0588(17) 156.0
